data_7015779
loop_
_publ_author_name
'Liu, Zhi-hong'
'Xu, Yan-Chao'
'Xie, Ling-Zhi'
'Sun, Hong-Mei'
'Shen, Qi'
'Zhang, Yong'

_publ_section_title
;
 Controlled synthesis of nickel(II) dihalides bearing two different or
 identical N-heterocyclic carbene ligands and the influence of carbene
 ligands on their structures and catalysis.
;
_journal_issue 17
_journal_name_full 'Dalton transactions (Cambridge, England : 2003)'
_journal_page_first 4697
_journal_page_last 4706
_journal_paper_doi 10.1039/c1dt10077g
_journal_volume 40
_journal_year 2011
_chemical_formula_moiety 'C36 H52 Cl2 N4 Ni'
_chemical_formula_sum 'C36 H52 Cl2 N4 Ni'
_chemical_formula_weight 670.43
_chemical_name_systematic
;
?
;
_space_group_IT_number 14
_symmetry_cell_setting monoclinic
_symmetry_Int_Tables_number 14
_symmetry_space_group_name_Hall '-P 2yn'
_symmetry_space_group_name_H-M 'P 1 21/n 1'
_atom_sites_solution_hydrogens geom
_atom_sites_solution_primary direct
_atom_sites_solution_secondary difmap
_audit_creation_method SHELXL-97
_cell_angle_alpha 90.00
_cell_angle_beta 103.117(2)
_cell_angle_gamma 90.00
_cell_formula_units_Z 4
_cell_length_a 12.5520(11)
_cell_length_b 13.6298(12)
_cell_length_c 21.938(2)
_cell_measurement_reflns_used 11768
_cell_measurement_temperature 193(2)
_cell_measurement_theta_max 25.3
_cell_measurement_theta_min 3.1
_cell_volume 3655.3(6)
_computing_cell_refinement CrystalClear
_computing_data_collection CrystalClear
_computing_data_reduction CrystalStructure
_computing_structure_refinement 'SHELXL-97 (Sheldrick, 1997)'
_computing_structure_solution 'SHELXS-97 (Sheldrick, 1990)'
_diffrn_ambient_temperature 193(2)
_diffrn_detector_area_resol_mean 7.31
_diffrn_measured_fraction_theta_full 0.998
_diffrn_measured_fraction_theta_max 0.998
_diffrn_measurement_device_type 'Rigaku Mercury'
_diffrn_measurement_method \w
_diffrn_radiation_monochromator graphite
_diffrn_radiation_source 'fine-focus sealed tube'
_diffrn_radiation_type MoK\a
_diffrn_radiation_wavelength 0.71070
_diffrn_reflns_av_R_equivalents 0.0371
_diffrn_reflns_av_sigmaI/netI 0.0308
_diffrn_reflns_limit_h_max 14
_diffrn_reflns_limit_h_min -15
_diffrn_reflns_limit_k_max 16
_diffrn_reflns_limit_k_min -16
_diffrn_reflns_limit_l_max 26
_diffrn_reflns_limit_l_min -26
_diffrn_reflns_number 35003
_diffrn_reflns_theta_full 25.35
_diffrn_reflns_theta_max 25.35
_diffrn_reflns_theta_min 3.14
_exptl_absorpt_coefficient_mu 0.706
_exptl_absorpt_correction_T_max 0.759
_exptl_absorpt_correction_T_min 0.618
_exptl_absorpt_correction_type multi-scan
_exptl_absorpt_process_details 'Jacobson, R. (1998) Private communication'
_exptl_crystal_colour red
_exptl_crystal_density_diffrn 1.218
_exptl_crystal_density_method 'not measured'
_exptl_crystal_description block
_exptl_crystal_F_000 1432
_exptl_crystal_size_max 0.60
_exptl_crystal_size_mid 0.45
_exptl_crystal_size_min 0.39
_refine_diff_density_max 0.341
_refine_diff_density_min -0.265
_refine_diff_density_rms 0.048
_refine_ls_extinction_method none
_refine_ls_goodness_of_fit_ref 1.136
_refine_ls_hydrogen_treatment constr
_refine_ls_matrix_type full
_refine_ls_number_parameters 401
_refine_ls_number_reflns 6688
_refine_ls_number_restraints 0
_refine_ls_restrained_S_all 1.136
_refine_ls_R_factor_all 0.0501
_refine_ls_R_factor_gt 0.0429
_refine_ls_shift/su_max 0.001
_refine_ls_shift/su_mean 0.000
_refine_ls_structure_factor_coef Fsqd
_refine_ls_weighting_details 'calc w=1/[\s^2^(Fo^2^)+(0.0266P)^2^+2.6280P] where P=(Fo^2^+2Fc^2^)/3'
_refine_ls_weighting_scheme calc
_refine_ls_wR_factor_gt 0.0835
_refine_ls_wR_factor_ref 0.0862
_reflns_number_gt 6048
_reflns_number_total 6688
_reflns_threshold_expression >2sigma(I)
_cod_data_source_file c1dt10077g.txt
_cod_data_source_block shelxl
_cod_original_cell_volume 3655.2(6)
_cod_original_sg_symbol_H-M 'P 21/n'
_cod_database_code 7015779

loop_
_symmetry_equiv_pos_as_xyz
'x, y, z'
'-x+1/2, y+1/2, -z+1/2'
'-x, -y, -z'
'x-1/2, -y-1/2, z-1/2'

loop_
_atom_site_label
_atom_site_type_symbol
_atom_site_fract_x
_atom_site_fract_y
_atom_site_fract_z
_atom_site_U_iso_or_equiv
_atom_site_adp_type
_atom_site_occupancy
_atom_site_symmetry_multiplicity
_atom_site_calc_flag
_atom_site_refinement_flags
_atom_site_disorder_assembly
_atom_site_disorder_group
Ni1 Ni 0.61373(2) 0.36363(2) 0.856257(13) 0.02185(9) Uani 1 1 d . . .
Cl1 Cl 0.61047(5) 0.29919(4) 0.94692(3) 0.03608(15) Uani 1 1 d . . .
Cl2 Cl 0.63929(5) 0.43305(4) 0.77081(3) 0.03090(14) Uani 1 1 d . . .
N1 N 0.68713(14) 0.17222(13) 0.81232(8) 0.0211(4) Uani 1 1 d . . .
N2 N 0.51986(14) 0.20539(12) 0.77082(8) 0.0205(4) Uani 1 1 d . . .
N3 N 0.51048(16) 0.53518(13) 0.89681(9) 0.0285(4) Uani 1 1 d . . .
N4 N 0.68412(16) 0.55562(14) 0.91461(9) 0.0331(5) Uani 1 1 d . . .
C1 C 0.60724(17) 0.23924(15) 0.81418(9) 0.0199(4) Uani 1 1 d . . .
C2 C 0.65053(18) 0.10015(16) 0.76791(10) 0.0259(5) Uani 1 1 d . . .
H2 H 0.6917 0.0466 0.7577 0.031 Uiso 1 1 calc R . .
C3 C 0.54565(18) 0.12088(16) 0.74220(10) 0.0259(5) Uani 1 1 d . . .
H3 H 0.4980 0.0845 0.7103 0.031 Uiso 1 1 calc R . .
C4 C 0.78981(17) 0.16473(16) 0.85832(10) 0.0233(5) Uani 1 1 d . . .
C5 C 0.88120(18) 0.21638(17) 0.84891(11) 0.0279(5) Uani 1 1 d . . .
C6 C 0.97744(19) 0.20617(19) 0.89443(12) 0.0373(6) Uani 1 1 d . . .
H6 H 1.0408 0.2412 0.8901 0.045 Uiso 1 1 calc R . .
C7 C 0.9830(2) 0.1464(2) 0.94560(12) 0.0403(6) Uani 1 1 d . . .
H7 H 1.0496 0.1413 0.9763 0.048 Uiso 1 1 calc R . .
C8 C 0.8928(2) 0.09407(19) 0.95284(11) 0.0360(6) Uani 1 1 d . . .
H8 H 0.8982 0.0523 0.9881 0.043 Uiso 1 1 calc R . .
C9 C 0.79387(19) 0.10182(17) 0.90897(10) 0.0279(5) Uani 1 1 d . . .
C10 C 0.87762(19) 0.27410(18) 0.78941(12) 0.0333(6) Uani 1 1 d . . .
H10 H 0.7997 0.2926 0.7714 0.040 Uiso 1 1 calc R . .
C11 C 0.9446(2) 0.36797(18) 0.80039(14) 0.0423(7) Uani 1 1 d . . .
H11A H 0.9192 0.4090 0.8309 0.063 Uiso 1 1 calc R . .
H11B H 0.9360 0.4038 0.7608 0.063 Uiso 1 1 calc R . .
H11C H 1.0220 0.3517 0.8165 0.063 Uiso 1 1 calc R . .
C12 C 0.9164(2) 0.2095(2) 0.74151(13) 0.0462(7) Uani 1 1 d . . .
H12A H 0.9926 0.1900 0.7583 0.069 Uiso 1 1 calc R . .
H12B H 0.9112 0.2464 0.7026 0.069 Uiso 1 1 calc R . .
H12C H 0.8703 0.1508 0.7330 0.069 Uiso 1 1 calc R . .
C13 C 0.6970(2) 0.03905(18) 0.91584(12) 0.0364(6) Uani 1 1 d . . .
H13 H 0.6305 0.0657 0.8865 0.044 Uiso 1 1 calc R . .
C14 C 0.6755(2) 0.0414(2) 0.98164(13) 0.0498(7) Uani 1 1 d . . .
H14A H 0.7359 0.0090 1.0109 0.075 Uiso 1 1 calc R . .
H14B H 0.6069 0.0071 0.9816 0.075 Uiso 1 1 calc R . .
H14C H 0.6699 0.1097 0.9946 0.075 Uiso 1 1 calc R . .
C15 C 0.7124(3) -0.0669(2) 0.89602(15) 0.0564(8) Uani 1 1 d . . .
H15A H 0.7258 -0.0673 0.8537 0.085 Uiso 1 1 calc R . .
H15B H 0.6463 -0.1049 0.8964 0.085 Uiso 1 1 calc R . .
H15C H 0.7750 -0.0963 0.9253 0.085 Uiso 1 1 calc R . .
C16 C 0.41021(17) 0.24617(15) 0.75817(10) 0.0218(5) Uani 1 1 d . . .
C17 C 0.34628(18) 0.22963(16) 0.80220(10) 0.0253(5) Uani 1 1 d . . .
C18 C 0.24032(19) 0.26614(18) 0.78772(12) 0.0336(6) Uani 1 1 d . . .
H18 H 0.1953 0.2575 0.8167 0.040 Uiso 1 1 calc R . .
C19 C 0.1988(2) 0.31466(19) 0.73225(13) 0.0382(6) Uani 1 1 d . . .
H19 H 0.1260 0.3390 0.7236 0.046 Uiso 1 1 calc R . .
C20 C 0.26222(19) 0.32796(18) 0.68958(12) 0.0333(6) Uani 1 1 d . . .
H20 H 0.2321 0.3603 0.6512 0.040 Uiso 1 1 calc R . .
C21 C 0.37021(18) 0.29485(16) 0.70147(11) 0.0257(5) Uani 1 1 d . . .
C22 C 0.3872(2) 0.16922(17) 0.86105(11) 0.0299(5) Uani 1 1 d . . .
H22 H 0.4682 0.1786 0.8743 0.036 Uiso 1 1 calc R . .
C23 C 0.3379(2) 0.2000(2) 0.91581(12) 0.0471(7) Uani 1 1 d . . .
H23A H 0.3476 0.2708 0.9227 0.071 Uiso 1 1 calc R . .
H23B H 0.3748 0.1647 0.9537 0.071 Uiso 1 1 calc R . .
H23C H 0.2597 0.1842 0.9061 0.071 Uiso 1 1 calc R . .
C24 C 0.3658(2) 0.06042(19) 0.84687(13) 0.0442(7) Uani 1 1 d . . .
H24A H 0.2868 0.0491 0.8335 0.066 Uiso 1 1 calc R . .
H24B H 0.3955 0.0219 0.8846 0.066 Uiso 1 1 calc R . .
H24C H 0.4012 0.0405 0.8134 0.066 Uiso 1 1 calc R . .
C25 C 0.43559(19) 0.30889(17) 0.65198(11) 0.0305(5) Uani 1 1 d . . .
H25 H 0.5124 0.2872 0.6698 0.037 Uiso 1 1 calc R . .
C26 C 0.4381(2) 0.41698(19) 0.63281(12) 0.0407(6) Uani 1 1 d . . .
H26A H 0.3645 0.4376 0.6111 0.061 Uiso 1 1 calc R . .
H26B H 0.4884 0.4249 0.6049 0.061 Uiso 1 1 calc R . .
H26C H 0.4631 0.4575 0.6702 0.061 Uiso 1 1 calc R . .
C27 C 0.3883(2) 0.2450(2) 0.59509(12) 0.0423(6) Uani 1 1 d . . .
H27A H 0.3897 0.1761 0.6079 0.063 Uiso 1 1 calc R . .
H27B H 0.4321 0.2531 0.5637 0.063 Uiso 1 1 calc R . .
H27C H 0.3126 0.2648 0.5771 0.063 Uiso 1 1 calc R . .
C28 C 0.60408(18) 0.49071(16) 0.89101(10) 0.0266(5) Uani 1 1 d . . .
C29 C 0.5322(2) 0.62701(18) 0.92376(12) 0.0400(6) Uani 1 1 d . . .
H29 H 0.4804 0.6724 0.9327 0.048 Uiso 1 1 calc R . .
C30 C 0.6404(2) 0.63918(19) 0.93472(12) 0.0427(7) Uani 1 1 d . . .
H30 H 0.6801 0.6952 0.9530 0.051 Uiso 1 1 calc R . .
C31 C 0.40089(19) 0.49358(18) 0.87192(11) 0.0319(5) Uani 1 1 d . . .
H31 H 0.4103 0.4221 0.8643 0.038 Uiso 1 1 calc R . .
C32 C 0.3309(2) 0.5024(3) 0.91906(15) 0.0571(8) Uani 1 1 d . . .
H32A H 0.3698 0.4741 0.9590 0.086 Uiso 1 1 calc R . .
H32B H 0.2620 0.4672 0.9038 0.086 Uiso 1 1 calc R . .
H32C H 0.3156 0.5718 0.9251 0.086 Uiso 1 1 calc R . .
C33 C 0.3497(3) 0.5400(3) 0.80983(14) 0.0617(9) Uani 1 1 d . . .
H33A H 0.3395 0.6104 0.8157 0.093 Uiso 1 1 calc R . .
H33B H 0.2786 0.5094 0.7926 0.093 Uiso 1 1 calc R . .
H33C H 0.3977 0.5306 0.7808 0.093 Uiso 1 1 calc R . .
C34 C 0.8002(2) 0.5349(2) 0.91657(14) 0.0475(7) Uani 1 1 d . . .
H34 H 0.8025 0.4963 0.8781 0.057 Uiso 1 1 calc R . .
C35 C 0.8485(3) 0.4713(3) 0.97189(19) 0.0761(11) Uani 1 1 d . . .
H35A H 0.8560 0.5094 1.0105 0.114 Uiso 1 1 calc R . .
H35B H 0.9207 0.4479 0.9683 0.114 Uiso 1 1 calc R . .
H35C H 0.8004 0.4149 0.9729 0.114 Uiso 1 1 calc R . .
C36 C 0.8636(3) 0.6274(3) 0.91394(19) 0.0813(12) Uani 1 1 d . . .
H36A H 0.8266 0.6668 0.8780 0.122 Uiso 1 1 calc R . .
H36B H 0.9375 0.6109 0.9096 0.122 Uiso 1 1 calc R . .
H36C H 0.8680 0.6650 0.9525 0.122 Uiso 1 1 calc R . .

loop_
_atom_site_aniso_label
_atom_site_aniso_U_11
_atom_site_aniso_U_22
_atom_site_aniso_U_33
_atom_site_aniso_U_23
_atom_site_aniso_U_13
_atom_site_aniso_U_12
Ni1 0.02380(16) 0.01807(15) 0.02421(16) -0.00263(11) 0.00655(12) -0.00045(11)
Cl1 0.0505(4) 0.0325(3) 0.0262(3) -0.0006(2) 0.0109(3) -0.0060(3)
Cl2 0.0393(3) 0.0245(3) 0.0302(3) 0.0021(2) 0.0105(3) -0.0028(2)
N1 0.0219(9) 0.0189(9) 0.0221(9) 0.0003(8) 0.0042(8) 0.0025(7)
N2 0.0217(9) 0.0180(9) 0.0211(9) -0.0003(7) 0.0037(8) 0.0020(7)
N3 0.0343(11) 0.0207(10) 0.0315(11) -0.0041(8) 0.0096(9) 0.0009(8)
N4 0.0371(12) 0.0296(11) 0.0349(11) -0.0112(9) 0.0131(9) -0.0107(9)
C1 0.0233(11) 0.0189(11) 0.0185(10) 0.0031(9) 0.0072(9) -0.0009(9)
C2 0.0307(13) 0.0207(11) 0.0259(12) -0.0046(9) 0.0059(10) 0.0048(9)
C3 0.0282(13) 0.0217(12) 0.0259(12) -0.0057(9) 0.0025(10) 0.0005(9)
C4 0.0227(11) 0.0223(11) 0.0233(11) -0.0029(9) 0.0019(9) 0.0039(9)
C5 0.0243(12) 0.0253(12) 0.0337(13) -0.0020(10) 0.0060(10) 0.0038(10)
C6 0.0230(13) 0.0412(15) 0.0452(15) 0.0000(12) 0.0024(11) -0.0008(11)
C7 0.0286(14) 0.0501(17) 0.0358(14) -0.0022(12) -0.0061(11) 0.0057(12)
C8 0.0404(15) 0.0371(14) 0.0271(13) 0.0016(11) 0.0006(11) 0.0071(12)
C9 0.0318(13) 0.0238(12) 0.0265(12) -0.0014(10) 0.0035(10) 0.0023(10)
C10 0.0247(12) 0.0325(13) 0.0435(15) 0.0070(11) 0.0090(11) 0.0023(10)
C11 0.0402(15) 0.0286(14) 0.0642(18) 0.0026(13) 0.0248(14) 0.0034(11)
C12 0.0590(18) 0.0392(16) 0.0436(16) -0.0006(13) 0.0183(14) -0.0095(13)
C13 0.0387(14) 0.0345(14) 0.0325(13) 0.0109(11) 0.0009(11) -0.0022(11)
C14 0.0571(18) 0.0510(18) 0.0426(16) 0.0139(14) 0.0143(14) -0.0083(14)
C15 0.073(2) 0.0366(16) 0.0536(19) 0.0031(14) 0.0016(16) -0.0112(15)
C16 0.0203(11) 0.0162(10) 0.0280(12) -0.0026(9) 0.0039(9) 0.0004(8)
C17 0.0263(12) 0.0199(11) 0.0309(12) -0.0032(9) 0.0091(10) -0.0045(9)
C18 0.0260(13) 0.0355(14) 0.0432(15) 0.0028(12) 0.0163(11) 0.0005(10)
C19 0.0248(13) 0.0361(14) 0.0545(17) 0.0046(13) 0.0110(12) 0.0085(11)
C20 0.0286(13) 0.0308(13) 0.0390(14) 0.0079(11) 0.0044(11) 0.0061(10)
C21 0.0259(12) 0.0199(11) 0.0306(12) 0.0014(9) 0.0051(10) 0.0011(9)
C22 0.0327(13) 0.0282(12) 0.0299(13) 0.0030(10) 0.0096(10) -0.0041(10)
C23 0.0580(18) 0.0515(18) 0.0375(15) 0.0055(13) 0.0229(14) -0.0005(14)
C24 0.0560(18) 0.0312(14) 0.0427(16) 0.0069(12) 0.0057(13) -0.0068(13)
C25 0.0262(12) 0.0366(14) 0.0281(12) 0.0081(11) 0.0051(10) 0.0065(10)
C26 0.0419(16) 0.0432(16) 0.0355(14) 0.0129(12) 0.0057(12) -0.0036(12)
C27 0.0437(16) 0.0474(16) 0.0357(14) 0.0009(12) 0.0086(12) 0.0095(13)
C28 0.0296(13) 0.0238(12) 0.0272(12) -0.0027(10) 0.0083(10) -0.0025(10)
C29 0.0568(18) 0.0232(13) 0.0437(15) -0.0095(11) 0.0194(13) 0.0024(12)
C30 0.0598(19) 0.0293(14) 0.0431(16) -0.0157(12) 0.0201(14) -0.0153(13)
C31 0.0314(13) 0.0269(13) 0.0380(14) -0.0035(11) 0.0088(11) 0.0023(10)
C32 0.0435(17) 0.075(2) 0.0573(19) -0.0049(17) 0.0217(15) -0.0071(16)
C33 0.059(2) 0.072(2) 0.0459(18) 0.0094(16) -0.0039(15) -0.0069(17)
C34 0.0329(15) 0.0619(19) 0.0514(17) -0.0226(15) 0.0175(13) -0.0159(13)
C35 0.0325(17) 0.085(3) 0.108(3) 0.010(2) 0.0102(18) -0.0054(17)
C36 0.063(2) 0.096(3) 0.092(3) -0.006(2) 0.032(2) -0.043(2)

loop_
_atom_type_symbol
_atom_type_description
_atom_type_scat_dispersion_real
_atom_type_scat_dispersion_imag
_atom_type_scat_source
C C 0.0033 0.0016 'International Tables Vol C Tables 4.2.6.8 and 6.1.1.4'
H H 0.0000 0.0000 'International Tables Vol C Tables 4.2.6.8 and 6.1.1.4'
Cl Cl 0.1484 0.1585 'International Tables Vol C Tables 4.2.6.8 and 6.1.1.4'
N N 0.0061 0.0033 'International Tables Vol C Tables 4.2.6.8 and 6.1.1.4'
Ni Ni 0.3393 1.1124 'International Tables Vol C Tables 4.2.6.8 and 6.1.1.4'

loop_
_geom_angle_atom_site_label_1
_geom_angle_atom_site_label_2
_geom_angle_atom_site_label_3
_geom_angle
_geom_angle_site_symmetry_1
_geom_angle_site_symmetry_3
_geom_angle_publ_flag
C28 Ni1 C1 173.10(9) . . ?
C28 Ni1 Cl1 89.15(7) . . ?
C1 Ni1 Cl1 94.30(6) . . ?
C28 Ni1 Cl2 89.12(7) . . ?
C1 Ni1 Cl2 88.19(6) . . ?
Cl1 Ni1 Cl2 172.51(3) . . ?
C1 N1 C2 111.53(17) . . ?
C1 N1 C4 124.76(17) . . ?
C2 N1 C4 122.68(17) . . ?
C1 N2 C3 111.42(17) . . ?
C1 N2 C16 125.68(17) . . ?
C3 N2 C16 122.74(17) . . ?
C28 N3 C29 110.7(2) . . ?
C28 N3 C31 123.38(18) . . ?
C29 N3 C31 125.7(2) . . ?
C28 N4 C30 110.4(2) . . ?
C28 N4 C34 122.0(2) . . ?
C30 N4 C34 127.6(2) . . ?
N2 C1 N1 103.51(17) . . ?
N2 C1 Ni1 125.08(15) . . ?
N1 C1 Ni1 130.80(15) . . ?
C3 C2 N1 106.48(19) . . ?
C3 C2 H2 126.8 . . ?
N1 C2 H2 126.8 . . ?
C2 C3 N2 107.04(19) . . ?
C2 C3 H3 126.5 . . ?
N2 C3 H3 126.5 . . ?
C9 C4 C5 122.9(2) . . ?
C9 C4 N1 117.64(19) . . ?
C5 C4 N1 119.39(19) . . ?
C6 C5 C4 116.8(2) . . ?
C6 C5 C10 121.5(2) . . ?
C4 C5 C10 121.5(2) . . ?
C7 C6 C5 121.4(2) . . ?
C7 C6 H6 119.3 . . ?
C5 C6 H6 119.3 . . ?
C6 C7 C8 120.7(2) . . ?
C6 C7 H7 119.7 . . ?
C8 C7 H7 119.7 . . ?
C7 C8 C9 120.6(2) . . ?
C7 C8 H8 119.7 . . ?
C9 C8 H8 119.7 . . ?
C8 C9 C4 117.6(2) . . ?
C8 C9 C13 119.8(2) . . ?
C4 C9 C13 122.6(2) . . ?
C5 C10 C11 113.2(2) . . ?
C5 C10 C12 109.9(2) . . ?
C11 C10 C12 110.0(2) . . ?
C5 C10 H10 107.9 . . ?
C11 C10 H10 107.9 . . ?
C12 C10 H10 107.9 . . ?
C10 C11 H11A 109.5 . . ?
C10 C11 H11B 109.5 . . ?
H11A C11 H11B 109.5 . . ?
C10 C11 H11C 109.5 . . ?
H11A C11 H11C 109.5 . . ?
H11B C11 H11C 109.5 . . ?
C10 C12 H12A 109.5 . . ?
C10 C12 H12B 109.5 . . ?
H12A C12 H12B 109.5 . . ?
C10 C12 H12C 109.5 . . ?
H12A C12 H12C 109.5 . . ?
H12B C12 H12C 109.5 . . ?
C9 C13 C14 113.4(2) . . ?
C9 C13 C15 110.3(2) . . ?
C14 C13 C15 110.4(2) . . ?
C9 C13 H13 107.5 . . ?
C14 C13 H13 107.5 . . ?
C15 C13 H13 107.5 . . ?
C13 C14 H14A 109.5 . . ?
C13 C14 H14B 109.5 . . ?
H14A C14 H14B 109.5 . . ?
C13 C14 H14C 109.5 . . ?
H14A C14 H14C 109.5 . . ?
H14B C14 H14C 109.5 . . ?
C13 C15 H15A 109.5 . . ?
C13 C15 H15B 109.5 . . ?
H15A C15 H15B 109.5 . . ?
C13 C15 H15C 109.5 . . ?
H15A C15 H15C 109.5 . . ?
H15B C15 H15C 109.5 . . ?
C21 C16 C17 122.8(2) . . ?
C21 C16 N2 119.01(19) . . ?
C17 C16 N2 118.11(19) . . ?
C18 C17 C16 116.9(2) . . ?
C18 C17 C22 120.7(2) . . ?
C16 C17 C22 122.3(2) . . ?
C19 C18 C17 121.6(2) . . ?
C19 C18 H18 119.2 . . ?
C17 C18 H18 119.2 . . ?
C20 C19 C18 120.3(2) . . ?
C20 C19 H19 119.9 . . ?
C18 C19 H19 119.9 . . ?
C19 C20 C21 121.3(2) . . ?
C19 C20 H20 119.4 . . ?
C21 C20 H20 119.4 . . ?
C20 C21 C16 117.2(2) . . ?
C20 C21 C25 119.1(2) . . ?
C16 C21 C25 123.7(2) . . ?
C17 C22 C24 110.1(2) . . ?
C17 C22 C23 113.6(2) . . ?
C24 C22 C23 110.0(2) . . ?
C17 C22 H22 107.6 . . ?
C24 C22 H22 107.6 . . ?
C23 C22 H22 107.6 . . ?
C22 C23 H23A 109.5 . . ?
C22 C23 H23B 109.5 . . ?
H23A C23 H23B 109.5 . . ?
C22 C23 H23C 109.5 . . ?
H23A C23 H23C 109.5 . . ?
H23B C23 H23C 109.5 . . ?
C22 C24 H24A 109.5 . . ?
C22 C24 H24B 109.5 . . ?
H24A C24 H24B 109.5 . . ?
C22 C24 H24C 109.5 . . ?
H24A C24 H24C 109.5 . . ?
H24B C24 H24C 109.5 . . ?
C21 C25 C27 109.9(2) . . ?
C21 C25 C26 111.5(2) . . ?
C27 C25 C26 110.6(2) . . ?
C21 C25 H25 108.2 . . ?
C27 C25 H25 108.2 . . ?
C26 C25 H25 108.2 . . ?
C25 C26 H26A 109.5 . . ?
C25 C26 H26B 109.5 . . ?
H26A C26 H26B 109.5 . . ?
C25 C26 H26C 109.5 . . ?
H26A C26 H26C 109.5 . . ?
H26B C26 H26C 109.5 . . ?
C25 C27 H27A 109.5 . . ?
C25 C27 H27B 109.5 . . ?
H27A C27 H27B 109.5 . . ?
C25 C27 H27C 109.5 . . ?
H27A C27 H27C 109.5 . . ?
H27B C27 H27C 109.5 . . ?
N4 C28 N3 104.87(19) . . ?
N4 C28 Ni1 129.72(17) . . ?
N3 C28 Ni1 125.41(16) . . ?
C30 C29 N3 106.5(2) . . ?
C30 C29 H29 126.8 . . ?
N3 C29 H29 126.8 . . ?
C29 C30 N4 107.6(2) . . ?
C29 C30 H30 126.2 . . ?
N4 C30 H30 126.2 . . ?
N3 C31 C32 110.8(2) . . ?
N3 C31 C33 110.1(2) . . ?
C32 C31 C33 113.1(2) . . ?
N3 C31 H31 107.5 . . ?
C32 C31 H31 107.5 . . ?
C33 C31 H31 107.5 . . ?
C31 C32 H32A 109.5 . . ?
C31 C32 H32B 109.5 . . ?
H32A C32 H32B 109.5 . . ?
C31 C32 H32C 109.5 . . ?
H32A C32 H32C 109.5 . . ?
H32B C32 H32C 109.5 . . ?
C31 C33 H33A 109.5 . . ?
C31 C33 H33B 109.5 . . ?
H33A C33 H33B 109.5 . . ?
C31 C33 H33C 109.5 . . ?
H33A C33 H33C 109.5 . . ?
H33B C33 H33C 109.5 . . ?
N4 C34 C36 111.6(3) . . ?
N4 C34 C35 110.4(2) . . ?
C36 C34 C35 113.4(3) . . ?
N4 C34 H34 107.1 . . ?
C36 C34 H34 107.1 . . ?
C35 C34 H34 107.1 . . ?
C34 C35 H35A 109.5 . . ?
C34 C35 H35B 109.5 . . ?
H35A C35 H35B 109.5 . . ?
C34 C35 H35C 109.5 . . ?
H35A C35 H35C 109.5 . . ?
H35B C35 H35C 109.5 . . ?
C34 C36 H36A 109.5 . . ?
C34 C36 H36B 109.5 . . ?
H36A C36 H36B 109.5 . . ?
C34 C36 H36C 109.5 . . ?
H36A C36 H36C 109.5 . . ?
H36B C36 H36C 109.5 . . ?

loop_
_geom_bond_atom_site_label_1
_geom_bond_atom_site_label_2
_geom_bond_distance
_geom_bond_site_symmetry_2
_geom_bond_publ_flag
Ni1 C28 1.907(2) . ?
Ni1 C1 1.923(2) . ?
Ni1 Cl1 2.1831(7) . ?
Ni1 Cl2 2.1875(6) . ?
N1 C1 1.364(3) . ?
N1 C2 1.386(3) . ?
N1 C4 1.449(3) . ?
N2 C1 1.359(3) . ?
N2 C3 1.385(3) . ?
N2 C16 1.452(3) . ?
N3 C28 1.353(3) . ?
N3 C29 1.385(3) . ?
N3 C31 1.473(3) . ?
N4 C28 1.351(3) . ?
N4 C30 1.379(3) . ?
N4 C34 1.475(3) . ?
C2 C3 1.339(3) . ?
C2 H2 0.9500 . ?
C3 H3 0.9500 . ?
C4 C9 1.395(3) . ?
C4 C5 1.401(3) . ?
C5 C6 1.389(3) . ?
C5 C10 1.516(3) . ?
C6 C7 1.376(4) . ?
C6 H6 0.9500 . ?
C7 C8 1.377(4) . ?
C7 H7 0.9500 . ?
C8 C9 1.392(3) . ?
C8 H8 0.9500 . ?
C9 C13 1.522(3) . ?
C10 C11 1.520(3) . ?
C10 C12 1.533(4) . ?
C10 H10 1.0000 . ?
C11 H11A 0.9800 . ?
C11 H11B 0.9800 . ?
C11 H11C 0.9800 . ?
C12 H12A 0.9800 . ?
C12 H12B 0.9800 . ?
C12 H12C 0.9800 . ?
C13 C14 1.528(4) . ?
C13 C15 1.533(4) . ?
C13 H13 1.0000 . ?
C14 H14A 0.9800 . ?
C14 H14B 0.9800 . ?
C14 H14C 0.9800 . ?
C15 H15A 0.9800 . ?
C15 H15B 0.9800 . ?
C15 H15C 0.9800 . ?
C16 C21 1.399(3) . ?
C16 C17 1.407(3) . ?
C17 C18 1.388(3) . ?
C17 C22 1.519(3) . ?
C18 C19 1.379(3) . ?
C18 H18 0.9500 . ?
C19 C20 1.371(3) . ?
C19 H19 0.9500 . ?
C20 C21 1.396(3) . ?
C20 H20 0.9500 . ?
C21 C25 1.514(3) . ?
C22 C24 1.526(3) . ?
C22 C23 1.530(3) . ?
C22 H22 1.0000 . ?
C23 H23A 0.9800 . ?
C23 H23B 0.9800 . ?
C23 H23C 0.9800 . ?
C24 H24A 0.9800 . ?
C24 H24B 0.9800 . ?
C24 H24C 0.9800 . ?
C25 C27 1.527(3) . ?
C25 C26 1.534(3) . ?
C25 H25 1.0000 . ?
C26 H26A 0.9800 . ?
C26 H26B 0.9800 . ?
C26 H26C 0.9800 . ?
C27 H27A 0.9800 . ?
C27 H27B 0.9800 . ?
C27 H27C 0.9800 . ?
C29 C30 1.335(4) . ?
C29 H29 0.9500 . ?
C30 H30 0.9500 . ?
C31 C32 1.506(4) . ?
C31 C33 1.507(4) . ?
C31 H31 1.0000 . ?
C32 H32A 0.9800 . ?
C32 H32B 0.9800 . ?
C32 H32C 0.9800 . ?
C33 H33A 0.9800 . ?
C33 H33B 0.9800 . ?
C33 H33C 0.9800 . ?
C34 C36 1.498(4) . ?
C34 C35 1.503(5) . ?
C34 H34 1.0000 . ?
C35 H35A 0.9800 . ?
C35 H35B 0.9800 . ?
C35 H35C 0.9800 . ?
C36 H36A 0.9800 . ?
C36 H36B 0.9800 . ?
C36 H36C 0.9800 . ?

loop_
_geom_torsion_atom_site_label_1
_geom_torsion_atom_site_label_2
_geom_torsion_atom_site_label_3
_geom_torsion_atom_site_label_4
_geom_torsion
_geom_torsion_site_symmetry_1
_geom_torsion_site_symmetry_2
_geom_torsion_site_symmetry_3
_geom_torsion_site_symmetry_4
_geom_torsion_publ_flag
C3 N2 C1 N1 -1.1(2) . . . . ?
C16 N2 C1 N1 174.51(18) . . . . ?
C3 N2 C1 Ni1 170.83(15) . . . . ?
C16 N2 C1 Ni1 -13.6(3) . . . . ?
C2 N1 C1 N2 1.3(2) . . . . ?
C4 N1 C1 N2 -167.31(18) . . . . ?
C2 N1 C1 Ni1 -169.90(16) . . . . ?
C4 N1 C1 Ni1 21.5(3) . . . . ?
C28 Ni1 C1 N2 -9.9(9) . . . . ?
Cl1 Ni1 C1 N2 110.00(17) . . . . ?
Cl2 Ni1 C1 N2 -77.08(17) . . . . ?
C28 Ni1 C1 N1 159.7(7) . . . . ?
Cl1 Ni1 C1 N1 -80.45(19) . . . . ?
Cl2 Ni1 C1 N1 92.48(19) . . . . ?
C1 N1 C2 C3 -1.1(2) . . . . ?
C4 N1 C2 C3 167.79(19) . . . . ?
N1 C2 C3 N2 0.4(2) . . . . ?
C1 N2 C3 C2 0.4(2) . . . . ?
C16 N2 C3 C2 -175.30(19) . . . . ?
C1 N1 C4 C9 91.4(3) . . . . ?
C2 N1 C4 C9 -76.0(3) . . . . ?
C1 N1 C4 C5 -91.6(3) . . . . ?
C2 N1 C4 C5 101.0(2) . . . . ?
C9 C4 C5 C6 -3.0(3) . . . . ?
N1 C4 C5 C6 -179.8(2) . . . . ?
C9 C4 C5 C10 172.3(2) . . . . ?
N1 C4 C5 C10 -4.5(3) . . . . ?
C4 C5 C6 C7 1.3(4) . . . . ?
C10 C5 C6 C7 -173.9(2) . . . . ?
C5 C6 C7 C8 0.6(4) . . . . ?
C6 C7 C8 C9 -1.0(4) . . . . ?
C7 C8 C9 C4 -0.5(4) . . . . ?
C7 C8 C9 C13 176.6(2) . . . . ?
C5 C4 C9 C8 2.6(3) . . . . ?
N1 C4 C9 C8 179.5(2) . . . . ?
C5 C4 C9 C13 -174.4(2) . . . . ?
N1 C4 C9 C13 2.4(3) . . . . ?
C6 C5 C10 C11 -40.7(3) . . . . ?
C4 C5 C10 C11 144.3(2) . . . . ?
C6 C5 C10 C12 82.7(3) . . . . ?
C4 C5 C10 C12 -92.3(3) . . . . ?
C8 C9 C13 C14 48.4(3) . . . . ?
C4 C9 C13 C14 -134.6(2) . . . . ?
C8 C9 C13 C15 -76.0(3) . . . . ?
C4 C9 C13 C15 101.0(3) . . . . ?
C1 N2 C16 C21 110.5(2) . . . . ?
C3 N2 C16 C21 -74.4(3) . . . . ?
C1 N2 C16 C17 -73.3(3) . . . . ?
C3 N2 C16 C17 101.8(2) . . . . ?
C21 C16 C17 C18 -1.5(3) . . . . ?
N2 C16 C17 C18 -177.52(19) . . . . ?
C21 C16 C17 C22 174.7(2) . . . . ?
N2 C16 C17 C22 -1.4(3) . . . . ?
C16 C17 C18 C19 1.2(3) . . . . ?
C22 C17 C18 C19 -174.9(2) . . . . ?
C17 C18 C19 C20 0.1(4) . . . . ?
C18 C19 C20 C21 -1.3(4) . . . . ?
C19 C20 C21 C16 1.1(3) . . . . ?
C19 C20 C21 C25 178.3(2) . . . . ?
C17 C16 C21 C20 0.3(3) . . . . ?
N2 C16 C21 C20 176.37(19) . . . . ?
C17 C16 C21 C25 -176.8(2) . . . . ?
N2 C16 C21 C25 -0.7(3) . . . . ?
C18 C17 C22 C24 90.8(3) . . . . ?
C16 C17 C22 C24 -85.2(3) . . . . ?
C18 C17 C22 C23 -33.1(3) . . . . ?
C16 C17 C22 C23 150.9(2) . . . . ?
C20 C21 C25 C27 -67.5(3) . . . . ?
C16 C21 C25 C27 109.6(2) . . . . ?
C20 C21 C25 C26 55.5(3) . . . . ?
C16 C21 C25 C26 -127.4(2) . . . . ?
C30 N4 C28 N3 0.0(3) . . . . ?
C34 N4 C28 N3 -179.6(2) . . . . ?
C30 N4 C28 Ni1 179.85(18) . . . . ?
C34 N4 C28 Ni1 0.2(3) . . . . ?
C29 N3 C28 N4 0.0(3) . . . . ?
C31 N3 C28 N4 174.7(2) . . . . ?
C29 N3 C28 Ni1 -179.83(17) . . . . ?
C31 N3 C28 Ni1 -5.2(3) . . . . ?
C1 Ni1 C28 N4 -143.1(7) . . . . ?
Cl1 Ni1 C28 N4 96.7(2) . . . . ?
Cl2 Ni1 C28 N4 -76.0(2) . . . . ?
C1 Ni1 C28 N3 36.7(9) . . . . ?
Cl1 Ni1 C28 N3 -83.45(19) . . . . ?
Cl2 Ni1 C28 N3 103.84(19) . . . . ?
C28 N3 C29 C30 -0.1(3) . . . . ?
C31 N3 C29 C30 -174.6(2) . . . . ?
N3 C29 C30 N4 0.0(3) . . . . ?
C28 N4 C30 C29 0.0(3) . . . . ?
C34 N4 C30 C29 179.6(2) . . . . ?
C28 N3 C31 C32 135.7(2) . . . . ?
C29 N3 C31 C32 -50.4(3) . . . . ?
C28 N3 C31 C33 -98.4(3) . . . . ?
C29 N3 C31 C33 75.4(3) . . . . ?
C28 N4 C34 C36 152.0(3) . . . . ?
C30 N4 C34 C36 -27.5(4) . . . . ?
C28 N4 C34 C35 -81.0(3) . . . . ?
C30 N4 C34 C35 99.5(3) . . . . ?
